data_4135323
loop_
_publ_author_name
'Xie, Ming-Sheng'
'Huang, Bin'
'Li, Ning'
'Tian, Yin'
'Wu, Xiao-Xia'
'Deng, Yun'
'Qu, Gui-Rong'
'Guo, Hai-Ming'

_publ_section_title
;
 Rational Design of 2-Substituted DMAP-<i>N</i>-oxides as Acyl Transfer
 Catalysts: Dynamic Kinetic Resolution of Azlactones.
;
_journal_name_full 'Journal of the American Chemical Society'
_journal_paper_doi 10.1021/jacs.0c09075
_journal_year 2020
_chemical_formula_moiety 'C17 H15 N O3'
_chemical_formula_sum 'C17 H15 N O3'
_chemical_formula_weight 281.30
_space_group_crystal_system monoclinic
_space_group_IT_number 14
_space_group_name_Hall '-P 2yn'
_space_group_name_H-M_alt 'P 1 21/n 1'
_atom_sites_solution_hydrogens geom
_atom_sites_solution_primary iterative
_audit_creation_date 2020-06-16
_audit_creation_method
;
Olex2 1.2
(compiled 2018.05.29 svn.r3508 for OlexSys, GUI svn.r5506)
;
_cell_angle_alpha 90
_cell_angle_beta 94.026(3)
_cell_angle_gamma 90
_cell_formula_units_Z 4
_cell_length_a 11.7380(3)
_cell_length_b 4.40640(10)
_cell_length_c 27.5661(8)
_cell_measurement_reflns_used 2311
_cell_measurement_temperature 295.4(4)
_cell_measurement_theta_max 70.6330
_cell_measurement_theta_min 4.2030
_cell_volume 1422.26(6)
_computing_cell_refinement 'CrysAlisPro 1.171.40.53 (Rigaku OD, 2019)'
_computing_data_collection 'CrysAlisPro 1.171.40.53 (Rigaku OD, 2019)'
_computing_data_reduction 'CrysAlisPro 1.171.40.53 (Rigaku OD, 2019)'
_computing_molecular_graphics 'Olex2 (Dolomanov et al., 2009)'
_computing_publication_material 'Olex2 (Dolomanov et al., 2009)'
_computing_structure_refinement 'ShelXL (Sheldrick, 2015)'
_computing_structure_solution 'olex2.solve (Bourhis et al., 2015)'
_diffrn_ambient_environment air
_diffrn_ambient_temperature 295.4(4)
_diffrn_detector 'CCD plate'
_diffrn_detector_area_resol_mean 8.0521
_diffrn_detector_type EosS2
_diffrn_measured_fraction_theta_full 0.994
_diffrn_measured_fraction_theta_max 0.965
_diffrn_measurement_details
;
List of Runs (angles in degrees, time in seconds):

  # Type    Start    End  Width  t~exp~   \w     \q     \k     \f   Frames
--------------------------------------------------------------------------
  1  \w    -83.00 -58.00   1.00    1.60    --  -35.62 -25.00 116.00   25
  2  \w    -61.00  32.00   1.00    1.60    --  -35.62  25.00 -79.00   93
  3  \w     34.00  59.00   1.00    1.60    --   35.62  25.00 -79.00   25
  4  \w    -22.00  37.00   1.00    1.60    --   35.62 -25.00 116.00   59
  5  \w     90.00 156.00   1.00    6.41    --  107.12  25.00 -79.00   66
  6  \w     40.00 109.00   1.00    6.41    --  107.12 -25.00 116.00   69
  7  \w   -107.00 -18.00   1.00    1.60    --  -35.62 -19.00 -90.00   89
  8  \w   -108.00 -55.00   1.00    1.60    --  -35.62-178.00 -90.00   53
  9  \w     64.00  89.00   1.00    1.60    --   35.62 178.00  60.00   25
 10  \w     58.00  97.00   1.00    1.60    --   35.62 178.00 150.00   39
 11  \w     38.00  64.00   1.00    6.41    --  107.12-111.00 -30.00   26
 12  \w     91.00 165.00   1.00    6.41    --  107.12  61.00 -60.00   74
 13  \w    146.00 172.00   1.00    6.41    --  107.12 111.00 150.00   26
 14  \w     62.00 110.00   1.00    6.41    --  107.12 -95.00 -30.00   48
 15  \w     43.00 108.00   1.00    6.41    --  107.12 -30.00 -60.00   65
 16  \w    113.00 139.00   1.00    6.41    --  107.12 111.00 150.00   26
 17  \w     45.00 125.00   1.00    6.41    --  107.12 -61.00-150.00   80
 18  \w     67.00  92.00   1.00    6.41    --  107.12-111.00 -30.00   25
 19  \w     44.00  76.00   1.00    6.41    --  107.12 -95.00 150.00   32
;
_diffrn_measurement_device 'four-circle diffractometer'
_diffrn_measurement_device_type 'SuperNova, Dual, Cu at home/near, EosS2'
_diffrn_measurement_method '\w scans'
_diffrn_orient_matrix_type 'CrysAlisPro convention (1999,Acta A55,543-557)'
_diffrn_orient_matrix_UB_11 0.0129298000
_diffrn_orient_matrix_UB_12 0.1063999000
_diffrn_orient_matrix_UB_13 0.0533491000
_diffrn_orient_matrix_UB_21 0.1296079000
_diffrn_orient_matrix_UB_22 0.0367366000
_diffrn_orient_matrix_UB_23 -0.0037199000
_diffrn_orient_matrix_UB_31 -0.0185590000
_diffrn_orient_matrix_UB_32 0.3310045000
_diffrn_orient_matrix_UB_33 -0.0167036000
_diffrn_radiation_monochromator mirror
_diffrn_radiation_probe x-ray
_diffrn_radiation_type CuK\a
_diffrn_radiation_wavelength 1.54184
_diffrn_reflns_av_R_equivalents 0.0227
_diffrn_reflns_av_unetI/netI 0.0371
_diffrn_reflns_Laue_measured_fraction_full 0.994
_diffrn_reflns_Laue_measured_fraction_max 0.965
_diffrn_reflns_limit_h_max 14
_diffrn_reflns_limit_h_min -13
_diffrn_reflns_limit_k_max 5
_diffrn_reflns_limit_k_min -3
_diffrn_reflns_limit_l_max 30
_diffrn_reflns_limit_l_min -33
_diffrn_reflns_number 5343
_diffrn_reflns_point_group_measured_fraction_full 0.994
_diffrn_reflns_point_group_measured_fraction_max 0.965
_diffrn_reflns_theta_full 67.684
_diffrn_reflns_theta_max 71.385
_diffrn_reflns_theta_min 3.998
_diffrn_source 'micro-focus sealed X-ray tube'
_diffrn_source_type 'SuperNova (Cu) X-ray Source'
_exptl_absorpt_coefficient_mu 0.738
_exptl_absorpt_correction_T_max 1.00000
_exptl_absorpt_correction_T_min 0.34770
_exptl_absorpt_correction_type multi-scan
_exptl_absorpt_process_details
;
CrysAlisPro 1.171.40.53 (Rigaku Oxford Diffraction, 2019)
Empirical absorption correction using spherical harmonics,
 implemented in SCALE3 ABSPACK scaling algorithm.
;
_exptl_crystal_colour 'clear light colourless'
_exptl_crystal_colour_lustre clear
_exptl_crystal_colour_modifier light
_exptl_crystal_colour_primary colourless
_exptl_crystal_density_diffrn 1.314
_exptl_crystal_description 'rect. Prism'
_exptl_crystal_F_000 592
_exptl_crystal_size_max 0.27
_exptl_crystal_size_mid 0.11
_exptl_crystal_size_min 0.04
_refine_diff_density_max 0.210
_refine_diff_density_min -0.270
_refine_diff_density_rms 0.064
_refine_ls_extinction_method none
_refine_ls_goodness_of_fit_ref 1.256
_refine_ls_hydrogen_treatment constr
_refine_ls_matrix_type full
_refine_ls_number_parameters 191
_refine_ls_number_reflns 2681
_refine_ls_number_restraints 0
_refine_ls_restrained_S_all 1.256
_refine_ls_R_factor_all 0.0734
_refine_ls_R_factor_gt 0.0613
_refine_ls_shift/su_max 0.000
_refine_ls_shift/su_mean 0.000
_refine_ls_structure_factor_coef Fsqd
_refine_ls_weighting_details 'w=1/[\s^2^(Fo^2^)+(0.0426P)^2^+1.7375P] where P=(Fo^2^+2Fc^2^)/3'
_refine_ls_weighting_scheme calc
_refine_ls_wR_factor_gt 0.1856
_refine_ls_wR_factor_ref 0.1907
_reflns_Friedel_coverage 0.000
_reflns_number_gt 2201
_reflns_number_total 2681
_reflns_threshold_expression 'I > 2\s(I)'
_cod_data_source_file ja0c09075_si_002.cif
_cod_data_source_block hb-20200616
_cod_database_code 4135323
_shelx_shelxl_version_number 2018/3
_chemical_oxdiff_formula 'C1 H1 N1 O1'
_shelx_space_group_comment
;
The symmetry employed for this shelxl refinement is uniquely defined
by the following loop, which should always be used as a source of
symmetry information in preference to the above space-group names.
They are only intended as comments.
;
_shelx_estimated_absorpt_t_max 0.971
_shelx_estimated_absorpt_t_min 0.826
_diffrn_oxdiff_digest_frames
;
01a45fe94306f4a4c81735fd9095ec0f8800985ab02
;
_reflns_odcompleteness_completeness 99.52
_reflns_odcompleteness_iscentric 1
_reflns_odcompleteness_theta 66.97
_olex2_refinement_description
;
1. Fixed Uiso
 At 1.2 times of:
  All C(H) groups, All C(H,H) groups
 At 1.5 times of:
  All C(H,H,H) groups
2.a Ternary CH refined with riding coordinates:
 C10(H10)
2.b Secondary CH2 refined with riding coordinates:
 C12(H12A,H12B)
2.c Aromatic/amide H refined with riding coordinates:
 C2(H2), C6(H6), C18(H18), C5(H5), C14(H14), C3(H3), C17(H17), C15(H15),
 C16(H16)
2.d Idealised Me refined as rotating group:
 C21(H21A,H21B,H21C)
;
_olex2_submission_special_instructions 'No special instructions were received'
_oxdiff_exptl_absorpt_empirical_details
;
Empirical correction (ABSPACK) includes:
- Absorption correction using spherical harmonics
- Frame scaling
;
_oxdiff_exptl_absorpt_empirical_full_max 1.949
_oxdiff_exptl_absorpt_empirical_full_min 0.254

loop_
_space_group_symop_operation_xyz
'x, y, z'
'-x+1/2, y+1/2, -z+1/2'
'-x, -y, -z'
'x-1/2, -y-1/2, z-1/2'

loop_
_atom_site_label
_atom_site_type_symbol
_atom_site_fract_x
_atom_site_fract_y
_atom_site_fract_z
_atom_site_U_iso_or_equiv
_atom_site_adp_type
_atom_site_occupancy
_atom_site_site_symmetry_order
_atom_site_calc_flag
_atom_site_refinement_flags_posn
_atom_site_refinement_flags_adp
_atom_site_refinement_flags_occupancy
_atom_site_disorder_assembly
_atom_site_disorder_group
O8 O 0.66555(18) 0.1140(5) 0.56107(8) 0.0440(6) Uani 1 1 d . . . . .
O19 O 0.8285(2) -0.1303(6) 0.54861(9) 0.0572(7) Uani 1 1 d . . . . .
O20 O 0.1830(2) 0.7206(7) 0.58753(10) 0.0661(8) Uani 1 1 d . . . . .
N11 N 0.7167(2) 0.4117(6) 0.62646(10) 0.0429(7) Uani 1 1 d . . . . .
C7 C 0.6366(3) 0.3283(7) 0.59595(11) 0.0365(7) Uani 1 1 d . . . . .
C1 C 0.5182(2) 0.4266(7) 0.59215(11) 0.0367(7) Uani 1 1 d . . . . .
C13 C 0.9422(3) 0.2742(7) 0.69282(12) 0.0412(7) Uani 1 1 d . . . . .
C9 C 0.7785(3) 0.0508(8) 0.57162(12) 0.0420(7) Uani 1 1 d . . . . .
C10 C 0.8189(3) 0.2493(7) 0.61416(12) 0.0402(7) Uani 1 1 d . . . . .
H10 H 0.873350 0.397391 0.602808 0.048 Uiso 1 1 calc R . . . .
C2 C 0.4789(3) 0.6201(8) 0.62739(12) 0.0447(8) Uani 1 1 d . . . . .
H2 H 0.528903 0.686721 0.652844 0.054 Uiso 1 1 calc R . . . .
C4 C 0.2918(3) 0.6153(8) 0.58696(13) 0.0459(8) Uani 1 1 d . . . . .
C6 C 0.4421(3) 0.3316(9) 0.55449(12) 0.0469(8) Uani 1 1 d . . . . .
H6 H 0.467417 0.203164 0.530726 0.056 Uiso 1 1 calc R . . . .
C12 C 0.8782(3) 0.0705(8) 0.65640(13) 0.0476(8) Uani 1 1 d . . . . .
H12A H 0.821435 -0.043886 0.672655 0.057 Uiso 1 1 calc R . . . .
H12B H 0.931130 -0.073081 0.643629 0.057 Uiso 1 1 calc R . . . .
C18 C 0.8898(3) 0.3950(8) 0.73196(13) 0.0486(8) Uani 1 1 d . . . . .
H18 H 0.813970 0.347071 0.736279 0.058 Uiso 1 1 calc R . . . .
C5 C 0.3294(3) 0.4243(9) 0.55160(12) 0.0493(9) Uani 1 1 d . . . . .
H5 H 0.279310 0.358893 0.526115 0.059 Uiso 1 1 calc R . . . .
C14 C 1.0549(3) 0.3478(9) 0.68748(14) 0.0518(9) Uani 1 1 d . . . . .
H14 H 1.091595 0.269218 0.661413 0.062 Uiso 1 1 calc R . . . .
C3 C 0.3676(3) 0.7125(9) 0.62477(13) 0.0533(9) Uani 1 1 d . . . . .
H3 H 0.342304 0.841487 0.648467 0.064 Uiso 1 1 calc R . . . .
C17 C 0.9486(3) 0.5854(9) 0.76462(13) 0.0563(9) Uani 1 1 d . . . . .
H17 H 0.911859 0.665915 0.790535 0.068 Uiso 1 1 calc R . . . .
C15 C 1.1140(3) 0.5372(10) 0.72043(16) 0.0629(11) Uani 1 1 d . . . . .
H15 H 1.190089 0.584212 0.716517 0.076 Uiso 1 1 calc R . . . .
C16 C 1.0602(3) 0.6568(10) 0.75921(15) 0.0613(10) Uani 1 1 d . . . . .
H16 H 1.099624 0.784495 0.781379 0.074 Uiso 1 1 calc R . . . .
C21 C 0.1021(3) 0.6157(13) 0.55064(17) 0.0783(14) Uani 1 1 d . . . . .
H21A H 0.126124 0.673468 0.519367 0.117 Uiso 1 1 calc GR . . . .
H21B H 0.028883 0.704068 0.555244 0.117 Uiso 1 1 calc GR . . . .
H21C H 0.096574 0.398662 0.552351 0.117 Uiso 1 1 calc GR . . . .

loop_
_atom_site_aniso_label
_atom_site_aniso_U_11
_atom_site_aniso_U_22
_atom_site_aniso_U_33
_atom_site_aniso_U_23
_atom_site_aniso_U_13
_atom_site_aniso_U_12
O8 0.0381(11) 0.0482(14) 0.0449(12) -0.0086(11) -0.0031(9) 0.0093(10)
O19 0.0498(14) 0.0673(18) 0.0541(14) -0.0110(13) 0.0018(11) 0.0195(13)
O20 0.0383(13) 0.087(2) 0.0732(17) -0.0045(16) 0.0073(12) 0.0165(14)
N11 0.0383(14) 0.0391(15) 0.0503(15) -0.0030(13) -0.0044(11) 0.0056(12)
C7 0.0389(15) 0.0317(16) 0.0387(15) 0.0001(13) 0.0016(12) 0.0042(13)
C1 0.0351(15) 0.0339(16) 0.0409(15) 0.0017(13) 0.0015(12) 0.0032(12)
C13 0.0411(16) 0.0326(17) 0.0484(17) 0.0077(14) -0.0081(13) 0.0054(13)
C9 0.0384(16) 0.0441(19) 0.0433(16) 0.0033(15) 0.0009(13) 0.0067(14)
C10 0.0354(15) 0.0329(17) 0.0517(18) 0.0020(14) -0.0021(13) 0.0029(13)
C2 0.0435(17) 0.0443(19) 0.0456(17) -0.0061(15) -0.0014(13) 0.0042(15)
C4 0.0345(16) 0.051(2) 0.0528(19) 0.0059(16) 0.0073(13) 0.0072(15)
C6 0.0399(17) 0.055(2) 0.0455(17) -0.0093(16) 0.0004(13) 0.0086(16)
C12 0.0511(19) 0.0334(17) 0.056(2) 0.0032(15) -0.0098(15) 0.0045(15)
C18 0.0453(18) 0.045(2) 0.055(2) 0.0076(16) 0.0001(15) 0.0005(15)
C5 0.0363(16) 0.063(2) 0.0478(18) -0.0064(17) -0.0048(13) 0.0043(16)
C14 0.0445(18) 0.053(2) 0.058(2) 0.0043(18) 0.0021(15) 0.0056(17)
C3 0.0491(19) 0.061(2) 0.0504(19) -0.0102(18) 0.0079(15) 0.0109(18)
C17 0.070(2) 0.051(2) 0.0470(19) 0.0039(17) -0.0006(17) 0.0006(19)
C15 0.0415(19) 0.064(3) 0.081(3) 0.009(2) -0.0102(18) -0.0096(18)
C16 0.067(2) 0.055(2) 0.059(2) 0.0023(19) -0.0180(19) -0.009(2)
C21 0.0359(19) 0.116(4) 0.082(3) 0.005(3) -0.0023(18) 0.013(2)

loop_
_atom_type_symbol
_atom_type_description
_atom_type_scat_dispersion_real
_atom_type_scat_dispersion_imag
_atom_type_scat_source
C C 0.0181 0.0091 'International Tables Vol C Tables 4.2.6.8 and 6.1.1.4'
H H 0.0000 0.0000 'International Tables Vol C Tables 4.2.6.8 and 6.1.1.4'
N N 0.0311 0.0180 'International Tables Vol C Tables 4.2.6.8 and 6.1.1.4'
O O 0.0492 0.0322 'International Tables Vol C Tables 4.2.6.8 and 6.1.1.4'

loop_
_geom_angle_atom_site_label_1
_geom_angle_atom_site_label_2
_geom_angle_atom_site_label_3
_geom_angle
_geom_angle_site_symmetry_1
_geom_angle_site_symmetry_3
_geom_angle_publ_flag
C9 O8 C7 105.6(2) . . ?
C4 O20 C21 117.5(3) . . ?
C7 N11 C10 106.7(3) . . ?
O8 C7 C1 115.3(3) . . ?
N11 C7 O8 116.3(3) . . ?
N11 C7 C1 128.4(3) . . ?
C2 C1 C7 119.6(3) . . ?
C6 C1 C7 121.8(3) . . ?
C6 C1 C2 118.6(3) . . ?
C18 C13 C12 121.3(3) . . ?
C14 C13 C12 120.4(3) . . ?
C14 C13 C18 118.3(3) . . ?
O8 C9 C10 107.1(3) . . ?
O19 C9 O8 121.8(3) . . ?
O19 C9 C10 131.1(3) . . ?
N11 C10 C9 104.3(2) . . ?
N11 C10 H10 108.3 . . ?
N11 C10 C12 114.4(3) . . ?
C9 C10 H10 108.3 . . ?
C9 C10 C12 113.1(3) . . ?
C12 C10 H10 108.3 . . ?
C1 C2 H2 119.8 . . ?
C3 C2 C1 120.5(3) . . ?
C3 C2 H2 119.8 . . ?
O20 C4 C5 124.2(3) . . ?
O20 C4 C3 116.0(3) . . ?
C5 C4 C3 119.8(3) . . ?
C1 C6 H6 119.4 . . ?
C5 C6 C1 121.2(3) . . ?
C5 C6 H6 119.4 . . ?
C13 C12 C10 112.2(3) . . ?
C13 C12 H12A 109.2 . . ?
C13 C12 H12B 109.2 . . ?
C10 C12 H12A 109.2 . . ?
C10 C12 H12B 109.2 . . ?
H12A C12 H12B 107.9 . . ?
C13 C18 H18 119.6 . . ?
C17 C18 C13 120.8(3) . . ?
C17 C18 H18 119.6 . . ?
C4 C5 H5 120.3 . . ?
C6 C5 C4 119.4(3) . . ?
C6 C5 H5 120.3 . . ?
C13 C14 H14 119.6 . . ?
C13 C14 C15 120.8(4) . . ?
C15 C14 H14 119.6 . . ?
C2 C3 C4 120.5(3) . . ?
C2 C3 H3 119.8 . . ?
C4 C3 H3 119.8 . . ?
C18 C17 H17 119.7 . . ?
C16 C17 C18 120.6(4) . . ?
C16 C17 H17 119.7 . . ?
C14 C15 H15 119.9 . . ?
C14 C15 C16 120.1(4) . . ?
C16 C15 H15 119.9 . . ?
C17 C16 C15 119.4(4) . . ?
C17 C16 H16 120.3 . . ?
C15 C16 H16 120.3 . . ?
O20 C21 H21A 109.5 . . ?
O20 C21 H21B 109.5 . . ?
O20 C21 H21C 109.5 . . ?
H21A C21 H21B 109.5 . . ?
H21A C21 H21C 109.5 . . ?
H21B C21 H21C 109.5 . . ?

loop_
_geom_bond_atom_site_label_1
_geom_bond_atom_site_label_2
_geom_bond_distance
_geom_bond_site_symmetry_2
_geom_bond_publ_flag
O8 C7 1.407(4) . ?
O8 C9 1.366(4) . ?
O19 C9 1.198(4) . ?
O20 C4 1.360(4) . ?
O20 C21 1.419(5) . ?
N11 C7 1.271(4) . ?
N11 C10 1.457(4) . ?
C7 C1 1.452(4) . ?
C1 C2 1.395(4) . ?
C1 C6 1.386(4) . ?
C13 C12 1.508(5) . ?
C13 C18 1.386(5) . ?
C13 C14 1.380(5) . ?
C9 C10 1.512(5) . ?
C10 H10 0.9800 . ?
C10 C12 1.532(4) . ?
C2 H2 0.9300 . ?
C2 C3 1.366(5) . ?
C4 C5 1.383(5) . ?
C4 C3 1.390(5) . ?
C6 H6 0.9300 . ?
C6 C5 1.381(4) . ?
C12 H12A 0.9700 . ?
C12 H12B 0.9700 . ?
C18 H18 0.9300 . ?
C18 C17 1.380(5) . ?
C5 H5 0.9300 . ?
C14 H14 0.9300 . ?
C14 C15 1.384(5) . ?
C3 H3 0.9300 . ?
C17 H17 0.9300 . ?
C17 C16 1.366(5) . ?
C15 H15 0.9300 . ?
C15 C16 1.384(6) . ?
C16 H16 0.9300 . ?
C21 H21A 0.9600 . ?
C21 H21B 0.9600 . ?
C21 H21C 0.9600 . ?

loop_
_geom_torsion_atom_site_label_1
_geom_torsion_atom_site_label_2
_geom_torsion_atom_site_label_3
_geom_torsion_atom_site_label_4
_geom_torsion
_geom_torsion_site_symmetry_1
_geom_torsion_site_symmetry_2
_geom_torsion_site_symmetry_3
_geom_torsion_site_symmetry_4
_geom_torsion_publ_flag
O8 C7 C1 C2 174.9(3) . . . . ?
O8 C7 C1 C6 -4.6(5) . . . . ?
O8 C9 C10 N11 2.5(3) . . . . ?
O8 C9 C10 C12 127.4(3) . . . . ?
O19 C9 C10 N11 -178.5(4) . . . . ?
O19 C9 C10 C12 -53.6(5) . . . . ?
O20 C4 C5 C6 179.8(4) . . . . ?
O20 C4 C3 C2 -179.8(4) . . . . ?
N11 C7 C1 C2 -5.4(5) . . . . ?
N11 C7 C1 C6 175.1(3) . . . . ?
N11 C10 C12 C13 -74.6(4) . . . . ?
C7 O8 C9 O19 178.7(3) . . . . ?
C7 O8 C9 C10 -2.2(3) . . . . ?
C7 N11 C10 C9 -1.8(3) . . . . ?
C7 N11 C10 C12 -125.9(3) . . . . ?
C7 C1 C2 C3 -179.3(3) . . . . ?
C7 C1 C6 C5 179.3(3) . . . . ?
C1 C2 C3 C4 0.0(6) . . . . ?
C1 C6 C5 C4 0.0(6) . . . . ?
C13 C18 C17 C16 -0.6(6) . . . . ?
C13 C14 C15 C16 -0.3(6) . . . . ?
C9 O8 C7 N11 1.1(4) . . . . ?
C9 O8 C7 C1 -179.1(3) . . . . ?
C9 C10 C12 C13 166.2(3) . . . . ?
C10 N11 C7 O8 0.5(4) . . . . ?
C10 N11 C7 C1 -179.2(3) . . . . ?
C2 C1 C6 C5 -0.2(5) . . . . ?
C6 C1 C2 C3 0.3(5) . . . . ?
C12 C13 C18 C17 -178.9(3) . . . . ?
C12 C13 C14 C15 179.3(3) . . . . ?
C18 C13 C12 C10 89.6(4) . . . . ?
C18 C13 C14 C15 0.1(5) . . . . ?
C18 C17 C16 C15 0.3(6) . . . . ?
C5 C4 C3 C2 -0.2(6) . . . . ?
C14 C13 C12 C10 -89.6(4) . . . . ?
C14 C13 C18 C17 0.4(5) . . . . ?
C14 C15 C16 C17 0.2(6) . . . . ?
C3 C4 C5 C6 0.3(6) . . . . ?
C21 O20 C4 C5 3.0(6) . . . . ?
C21 O20 C4 C3 -177.4(4) . . . . ?
